data_1562091
loop_
_publ_author_name
'Lei, Xiao-Ping'
'Lian, Ting-Ting'
'Chen, Shu-Mei'
'Zhang, Jian'

_publ_section_title
;
 Tuning the formations of metal-1,3,5-benzenetricarboxylate frameworks via
 the assistance of amino acids
;
_journal_name_full 'Journal of Solid State Chemistry'
_journal_page_first 44
_journal_page_last 52
_journal_paper_doi 10.1016/j.jssc.2014.06.006
_journal_volume 223
_journal_year 2015
_chemical_formula_moiety 'C26 H17 Cd N4 O6'
_chemical_formula_sum 'C26 H17 Cd N4 O6'
_chemical_formula_weight 593.84
_space_group_IT_number 62
_space_group_name_Hall '-P 2ac 2n'
_space_group_name_H-M_alt 'P n m a'
_symmetry_cell_setting orthorhombic
_symmetry_space_group_name_H-M 'P n m a'
_atom_sites_solution_hydrogens geom
_atom_sites_solution_primary direct
_atom_sites_solution_secondary difmap
_audit_creation_method SHELXL-97
_cell_angle_alpha 90.00
_cell_angle_beta 90.00
_cell_angle_gamma 90.00
_cell_formula_units_Z 4
_cell_length_a 16.8094(7)
_cell_length_b 14.4553(7)
_cell_length_c 10.4397(3)
_cell_measurement_reflns_used 2472
_cell_measurement_temperature 293(2)
_cell_measurement_theta_max 29.2379
_cell_measurement_theta_min 2.2919
_cell_volume 2536.69(18)
_computing_cell_refinement 'Bruker XSCANS'
_computing_data_collection 'Bruker XSCANS'
_computing_data_reduction 'Bruker SHELXTL'
_computing_molecular_graphics 'Bruker SHELXTL'
_computing_publication_material 'Bruker SHELXTL'
_computing_structure_refinement 'SHELXL-97 (Sheldrick, 1997)'
_computing_structure_solution 'SHELXS-97 (Sheldrick, 1990)'
_diffrn_ambient_temperature 293(2)
_diffrn_detector_area_resol_mean 16.2083
_diffrn_measured_fraction_theta_full 1.000
_diffrn_measured_fraction_theta_max 1.000
_diffrn_measurement_device_type 'Xcalibur, Eos'
_diffrn_measurement_method '\w scans'
_diffrn_radiation_monochromator graphite
_diffrn_radiation_source 'Enhance (Mo) X-ray Source'
_diffrn_radiation_type MoK\a
_diffrn_radiation_wavelength 0.71073
_diffrn_reflns_av_R_equivalents 0.0424
_diffrn_reflns_av_sigmaI/netI 0.0870
_diffrn_reflns_limit_h_max 19
_diffrn_reflns_limit_h_min -19
_diffrn_reflns_limit_k_max 17
_diffrn_reflns_limit_k_min -9
_diffrn_reflns_limit_l_max 12
_diffrn_reflns_limit_l_min -10
_diffrn_reflns_number 8211
_diffrn_reflns_theta_full 25
_diffrn_reflns_theta_max 25
_diffrn_reflns_theta_min 2.2919
_diffrn_standards_decay_% none
_diffrn_standards_interval_count none
_diffrn_standards_interval_time none
_diffrn_standards_number none
_exptl_absorpt_coefficient_mu 0.909
_exptl_absorpt_correction_T_max 1.00000
_exptl_absorpt_correction_T_min 0.89097
_exptl_absorpt_correction_type multi-scan
_exptl_absorpt_process_details none
_exptl_crystal_colour colourless
_exptl_crystal_density_diffrn 1.555
_exptl_crystal_density_method 'not measured'
_exptl_crystal_description sheet
_exptl_crystal_F_000 1188
_exptl_crystal_size_max 0.20
_exptl_crystal_size_mid 0.20
_exptl_crystal_size_min 0.20
_refine_diff_density_max 0.675
_refine_diff_density_min -0.693
_refine_diff_density_rms 0.148
_refine_ls_extinction_method none
_refine_ls_goodness_of_fit_ref 1.206
_refine_ls_hydrogen_treatment mixed
_refine_ls_matrix_type full
_refine_ls_number_parameters 206
_refine_ls_number_reflns 2330
_refine_ls_number_restraints 0
_refine_ls_restrained_S_all 1.206
_refine_ls_R_factor_all 0.0578
_refine_ls_R_factor_gt 0.0436
_refine_ls_shift/su_max 0.013
_refine_ls_shift/su_mean 0.001
_refine_ls_structure_factor_coef Fsqd
_refine_ls_weighting_details 'calc w=1/[\s^2^(Fo^2^)+(0.0710P)^2^+4.6373P] where P=(Fo^2^+2Fc^2^)/3'
_refine_ls_weighting_scheme calc
_refine_ls_wR_factor_gt 0.1333
_refine_ls_wR_factor_ref 0.1482
_reflns_number_gt 1928
_reflns_number_total 2330
_reflns_threshold_expression >2sigma(I)
_cod_data_source_file JSSC-2015-223-44.cif
_cod_data_source_block 4
_cod_depositor_comments
;
The following automatic conversions were performed:

data item '_symmetry_cell_setting' value 'Orthorhombic' was changed
to 'orthorhombic' in accordance with the built-in table derived from
the CIF Core dictionary named 'cif_core.dic' version 2.4.5 last
updated on 2014-11-21.

data item '_exptl_crystal_density_meas' value 'none' was changed to
'?' -- the value is perceived as not measured.

Automatic conversion script
Id: cif_fix_values 8369 2020-08-20 11:38:08Z andrius 
;
_cod_original_sg_symbol_H-M Pnma
_cod_database_code 1562091

loop_
_symmetry_equiv_pos_as_xyz
'x, y, z'
'-x+1/2, -y, z+1/2'
'-x, y+1/2, -z'
'x+1/2, -y+1/2, -z+1/2'
'-x, -y, -z'
'x-1/2, y, -z-1/2'
'x, -y-1/2, z'
'-x-1/2, y-1/2, z-1/2'

loop_
_atom_site_label
_atom_site_type_symbol
_atom_site_fract_x
_atom_site_fract_y
_atom_site_fract_z
_atom_site_U_iso_or_equiv
_atom_site_adp_type
_atom_site_occupancy
_atom_site_symmetry_multiplicity
_atom_site_calc_flag
_atom_site_refinement_flags
_atom_site_disorder_assembly
_atom_site_disorder_group
Cd1 Cd 0.41164(3) 0.2500 0.04604(5) 0.0309(2) Uani 1 2 d S . .
C9 C 0.5948(5) 0.2500 0.4240(8) 0.0352(19) Uani 1 2 d S . .
C3 C 0.4660(4) 0.2500 0.5205(7) 0.0336(19) Uani 1 2 d S . .
C6 C 0.5824(5) 0.2500 0.6527(8) 0.050(3) Uani 1 2 d S . .
C7 C 0.6290(5) 0.2500 0.5461(7) 0.040(2) Uani 1 2 d S . .
O2 O 0.4013(3) 0.2500 0.2738(5) 0.0399(14) Uani 1 2 d S . .
O1 O 0.5197(3) 0.2500 0.1845(5) 0.0421(14) Uani 1 2 d S . .
C8 C 0.7186(5) 0.2500 0.5588(7) 0.047(2) Uani 1 2 d S . .
N2 N 0.3821(3) 0.0943(4) 0.0380(5) 0.0438(12) Uani 1 1 d . . .
C1 C 0.4748(4) 0.2500 0.2823(7) 0.0274(16) Uani 1 2 d S . .
O6 O 0.7624(3) 0.2500 0.4718(5) 0.0459(16) Uani 1 2 d S . .
C2 C 0.5135(4) 0.2500 0.4122(7) 0.0268(16) Uani 1 2 d S . .
C5 C 0.4486(5) 0.2500 0.7581(8) 0.049(2) Uani 1 2 d S . .
C14 C 0.4004(5) 0.0394(6) -0.0566(9) 0.081(3) Uani 1 1 d . . .
H14A H 0.4397 0.0589 -0.1133 0.098 Uiso 1 1 calc R . .
O4 O 0.4821(3) 0.2500 0.8651(5) 0.0476(15) Uani 1 2 d S . .
O3 O 0.3755(4) 0.2500 0.7420(7) 0.107(4) Uani 1 2 d S . .
C4 C 0.4999(4) 0.2500 0.6411(7) 0.038(2) Uani 1 2 d S . .
O5 O 0.7407(4) 0.2500 0.6757(7) 0.145(6) Uani 1 2 d S . .
C16 C 0.3144(6) -0.2500 -0.0013(10) 0.052(2) Uani 1 2 d S . .
H16A H 0.3597 -0.2500 -0.0588 0.063 Uiso 1 2 calc SR . .
H16B H 0.3342 -0.2500 0.0860 0.063 Uiso 1 2 calc SR . .
C12 C 0.3086(4) -0.0766(5) -0.0009(8) 0.0573(18) Uani 1 1 d . . .
C15 C 0.2640(6) -0.1639(5) -0.0244(10) 0.086(3) Uani 1 1 d . . .
H15A H 0.2451 -0.1644 -0.1121 0.104 Uiso 1 1 calc R . .
H15B H 0.2180 -0.1658 0.0315 0.104 Uiso 1 1 calc R . .
C13 C 0.3666(7) -0.0429(6) -0.0779(10) 0.096(3) Uani 1 1 d . . .
H13A H 0.3834 -0.0779 -0.1475 0.115 Uiso 1 1 calc R . .
C11 C 0.2925(7) -0.0220(7) 0.1025(10) 0.102(4) Uani 1 1 d . . .
H11A H 0.2557 -0.0419 0.1632 0.123 Uiso 1 1 calc R . .
C10 C 0.3292(7) 0.0606(6) 0.1180(9) 0.092(3) Uani 1 1 d . . .
C17 C 0.4210(10) 0.0098(15) 0.6208(15) 0.162(7) Uani 1 1 d . . .
N1 N 0.466(3) -0.002(3) 0.499(6) 0.27(3) Uani 1 1 d . . .
C18 C 0.445(3) 0.010(2) 0.370(3) 0.35(2) Uani 1 1 d . . .
H3A H 0.395(7) 0.2500 0.523(11) 0.08(4) Uiso 1 2 d S . .
H9A H 0.628(4) 0.2500 0.349(6) 0.009(15) Uiso 1 2 d S . .
H6A H 0.612(5) 0.2500 0.740(9) 0.05(2) Uiso 1 2 d S . .
H10A H 0.331(5) 0.085(6) 0.203(8) 0.09(3) Uiso 1 1 d . . .

loop_
_atom_site_aniso_label
_atom_site_aniso_U_11
_atom_site_aniso_U_22
_atom_site_aniso_U_33
_atom_site_aniso_U_23
_atom_site_aniso_U_13
_atom_site_aniso_U_12
Cd1 0.0288(4) 0.0472(4) 0.0168(3) 0.000 -0.0036(2) 0.000
C9 0.026(4) 0.059(5) 0.021(4) 0.000 -0.003(3) 0.000
C3 0.017(4) 0.062(5) 0.021(4) 0.000 0.002(3) 0.000
C6 0.025(4) 0.111(8) 0.016(4) 0.000 0.000(3) 0.000
C7 0.015(4) 0.080(6) 0.024(4) 0.000 -0.002(3) 0.000
O2 0.025(3) 0.071(4) 0.024(3) 0.000 -0.005(2) 0.000
O1 0.028(3) 0.079(4) 0.019(3) 0.000 0.000(2) 0.000
C8 0.016(4) 0.103(8) 0.022(4) 0.000 -0.005(3) 0.000
N2 0.038(3) 0.051(3) 0.042(3) -0.006(3) 0.002(2) -0.001(3)
C1 0.021(4) 0.039(4) 0.022(4) 0.000 -0.006(3) 0.000
O6 0.023(3) 0.085(5) 0.030(3) 0.000 0.003(3) 0.000
C2 0.018(4) 0.047(4) 0.016(3) 0.000 -0.002(3) 0.000
C5 0.032(5) 0.089(7) 0.025(5) 0.000 0.003(4) 0.000
C14 0.076(6) 0.071(5) 0.096(7) -0.030(5) 0.053(5) -0.020(4)
O4 0.036(3) 0.079(4) 0.028(3) 0.000 0.004(3) 0.000
O3 0.022(3) 0.263(12) 0.036(4) 0.000 0.008(3) 0.000
C4 0.019(4) 0.079(6) 0.016(4) 0.000 0.000(3) 0.000
O5 0.023(4) 0.381(19) 0.030(4) 0.000 -0.004(3) 0.000
C16 0.049(6) 0.054(6) 0.053(6) 0.000 0.008(5) 0.000
C12 0.047(4) 0.045(4) 0.079(5) 0.007(4) -0.008(4) 0.001(3)
C15 0.069(5) 0.056(5) 0.135(9) 0.002(5) -0.029(5) 0.000(4)
C13 0.115(8) 0.076(6) 0.096(7) -0.041(5) 0.050(6) -0.027(6)
C11 0.128(9) 0.080(6) 0.098(7) -0.010(6) 0.064(7) -0.046(6)
C10 0.140(9) 0.075(6) 0.061(6) -0.020(5) 0.047(6) -0.042(6)
C17 0.147(13) 0.25(2) 0.086(10) 0.029(12) 0.050(9) -0.011(12)
N1 0.49(9) 0.134(11) 0.192(14) 0.040(11) -0.16(6) -0.02(4)
C18 0.60(7) 0.26(3) 0.20(3) -0.04(2) -0.10(4) 0.02(4)

loop_
_atom_type_symbol
_atom_type_description
_atom_type_scat_dispersion_real
_atom_type_scat_dispersion_imag
_atom_type_scat_source
C C 0.0033 0.0016 'International Tables Vol C Tables 4.2.6.8 and 6.1.1.4'
H H 0.0000 0.0000 'International Tables Vol C Tables 4.2.6.8 and 6.1.1.4'
N N 0.0061 0.0033 'International Tables Vol C Tables 4.2.6.8 and 6.1.1.4'
O O 0.0106 0.0060 'International Tables Vol C Tables 4.2.6.8 and 6.1.1.4'
Cd Cd -0.8075 1.2024 'International Tables Vol C Tables 4.2.6.8 and 6.1.1.4'

loop_
_geom_angle_atom_site_label_1
_geom_angle_atom_site_label_2
_geom_angle_atom_site_label_3
_geom_angle
_geom_angle_site_symmetry_1
_geom_angle_site_symmetry_3
O4 Cd1 N2 94.77(13) 1_554 .
O4 Cd1 N2 94.77(13) 1_554 7_565
N2 Cd1 N2 154.8(3) . 7_565
O4 Cd1 O1 96.4(2) 1_554 .
N2 Cd1 O1 101.01(13) . .
N2 Cd1 O1 101.01(13) 7_565 .
O4 Cd1 O2 152.11(19) 1_554 .
N2 Cd1 O2 91.19(13) . .
N2 Cd1 O2 91.19(13) 7_565 .
O1 Cd1 O2 55.69(17) . .
O4 Cd1 O6 117.8(2) 1_554 6_556
N2 Cd1 O6 77.46(14) . 6_556
N2 Cd1 O6 77.46(14) 7_565 6_556
O1 Cd1 O6 145.74(17) . 6_556
O2 Cd1 O6 90.05(17) . 6_556
O4 Cd1 C1 124.6(2) 1_554 .
N2 Cd1 C1 96.81(13) . .
N2 Cd1 C1 96.81(13) 7_565 .
O1 Cd1 C1 28.2(2) . .
O2 Cd1 C1 27.48(19) . .
O6 Cd1 C1 117.5(2) 6_556 .
C2 C9 C7 119.4(7) . .
C2 C9 H9A 121(4) . .
C7 C9 H9A 120(4) . .
C4 C3 C2 120.5(7) . .
C4 C3 H3A 113(6) . .
C2 C3 H3A 126(6) . .
C7 C6 C4 120.2(8) . .
C7 C6 H6A 116(5) . .
C4 C6 H6A 124(5) . .
C6 C7 C9 120.6(7) . .
C6 C7 C8 120.1(7) . .
C9 C7 C8 119.3(7) . .
C1 O2 Cd1 89.9(4) . .
C1 O1 Cd1 92.0(4) . .
O6 C8 O5 124.0(8) . .
O6 C8 C7 124.0(7) . .
O5 C8 C7 112.0(7) . .
C14 N2 C10 114.5(7) . .
C14 N2 Cd1 124.8(5) . .
C10 N2 Cd1 119.0(5) . .
O2 C1 O1 122.3(7) . .
O2 C1 C2 119.7(6) . .
O1 C1 C2 117.9(6) . .
O2 C1 Cd1 62.6(4) . .
O1 C1 Cd1 59.8(4) . .
C2 C1 Cd1 177.7(5) . .
C8 O6 Cd1 133.2(5) . 6_656
C9 C2 C3 120.1(7) . .
C9 C2 C1 120.8(7) . .
C3 C2 C1 119.1(6) . .
O3 C5 O4 124.5(8) . .
O3 C5 C4 117.4(7) . .
O4 C5 C4 118.1(7) . .
N2 C14 C13 124.6(7) . .
N2 C14 H14A 117.7 . .
C13 C14 H14A 117.7 . .
C5 O4 Cd1 121.2(5) . 1_556
C3 C4 C6 119.3(7) . .
C3 C4 C5 120.5(7) . .
C6 C4 C5 120.2(7) . .
C15 C16 C15 109.4(9) 7 .
C15 C16 H16A 109.8 7 .
C15 C16 H16A 109.8 . .
C15 C16 H16B 109.8 7 .
C15 C16 H16B 109.8 . .
H16A C16 H16B 108.2 . .
C13 C12 C11 113.9(7) . .
C13 C12 C15 124.7(8) . .
C11 C12 C15 121.4(8) . .
C12 C15 C16 112.8(7) . .
C12 C15 H15A 109.0 . .
C16 C15 H15A 109.0 . .
C12 C15 H15B 109.0 . .
C16 C15 H15B 109.0 . .
H15A C15 H15B 107.8 . .
C14 C13 C12 121.8(8) . .
C14 C13 H13A 119.1 . .
C12 C13 H13A 119.1 . .
C10 C11 C12 120.9(8) . .
C10 C11 H11A 119.5 . .
C12 C11 H11A 119.5 . .
N2 C10 C11 124.0(8) . .
N2 C10 H10A 116(5) . .
C11 C10 H10A 116(5) . .
N1 N1 C18 105(9) 5_656 .
N1 N1 C17 119(7) 5_656 .
C18 N1 C17 133(4) . .

loop_
_geom_bond_atom_site_label_1
_geom_bond_atom_site_label_2
_geom_bond_distance
_geom_bond_site_symmetry_2
Cd1 O4 2.230(6) 1_554
Cd1 N2 2.306(5) .
Cd1 N2 2.306(5) 7_565
Cd1 O1 2.322(5) .
Cd1 O2 2.384(6) .
Cd1 O6 2.516(6) 6_556
Cd1 C1 2.685(7) .
C9 C2 1.372(10) .
C9 C7 1.398(11) .
C9 H9A 0.96(7) .
C3 C4 1.382(10) .
C3 C2 1.384(10) .
C3 H3A 1.19(11) .
C6 C7 1.361(11) .
C6 C4 1.392(11) .
C6 H6A 1.04(9) .
C7 C8 1.513(11) .
O2 C1 1.239(8) .
O1 C1 1.270(9) .
C8 O6 1.169(9) .
C8 O5 1.276(10) .
N2 C14 1.303(9) .
N2 C10 1.315(10) .
C1 C2 1.504(10) .
O6 Cd1 2.516(6) 6_656
C5 O3 1.240(11) .
C5 O4 1.249(10) .
C5 C4 1.494(11) .
C14 C13 1.336(12) .
C14 H14A 0.9300 .
O4 Cd1 2.230(6) 1_556
C16 C15 1.524(10) 7
C16 C15 1.524(10) .
C16 H16A 0.9700 .
C16 H16B 0.9700 .
C12 C13 1.354(12) .
C12 C11 1.364(12) .
C12 C15 1.489(11) .
C15 H15A 0.9700 .
C15 H15B 0.9700 .
C13 H13A 0.9300 .
C11 C10 1.355(12) .
C11 H11A 0.9300 .
C10 H10A 0.95(9) .
C17 N1 1.48(8) .
N1 N1 1.16(10) 5_656
N1 C18 1.40(6) .
